data_2009765
loop_
_publ_author_name
'Blackburn, A.C.'
'Gerkin, R.E.'

_publ_section_title
;
 Sodium lanthanum(III) sulfate monohydrate, NaLa(SO~4~)~2~.H~2~O
;
_journal_issue 6
_journal_name_full 'Acta Crystallographica Section C'
_journal_page_first 835
_journal_page_last 838
_journal_paper_doi 10.1107/S0108270193010066
_journal_volume 50
_journal_year 1994
_chemical_formula_sum 'H2 La Na O9 S2'
_chemical_formula_weight 372.03
_space_group_IT_number 152
_symmetry_cell_setting trigonal
_symmetry_space_group_name_Hall 'P 31 2"'
_symmetry_space_group_name_H-M 'P 31 2 1'
_atom_type_scat_source 'Cromer & Waber (1974) (non-H) and Stewart, Davidson & Simpson, 1965) (H)'
_cell_angle_alpha 90.0
_cell_angle_beta 90.0
_cell_angle_gamma 120.0
_cell_formula_units_Z 3
_cell_length_a 7.0557(7)
_cell_length_b 7.0557(7)
_cell_length_c 12.9669(9)
_cell_measurement_reflns_used 25
_cell_measurement_temperature 296
_cell_measurement_theta_max 14.9
_cell_measurement_theta_min 14.2
_cell_volume 559.05(9)
_diffrn_measurement_device 'Rigaku AFC5S'
_diffrn_measurement_method \w
_diffrn_radiation_type MoK\=\a
_diffrn_radiation_wavelength 0.71073
_diffrn_reflns_av_R_equivalents 0.013
_diffrn_reflns_number 2118
_diffrn_reflns_theta_max 27.5
_diffrn_standards_decay_% +-0.7
_diffrn_standards_interval_count 150
_diffrn_standards_number 6
_exptl_absorpt_coefficient_mu 6.37
_exptl_absorpt_correction_T_max '0.5364 (mean 0.4871)'
_exptl_absorpt_correction_T_min 0.4187
_exptl_absorpt_correction_type 'analytical (AGNOST; de Meulenaer & Tompa, 1965)'
_exptl_crystal_colour Colorless
_exptl_crystal_density_diffrn 3.315
_exptl_crystal_description 'Clear terminated-hexagonal column'
_exptl_crystal_size_max 0.39
_exptl_crystal_size_mid 0.13
_exptl_crystal_size_min 0.13
_refine_diff_density_max 1.02
_refine_diff_density_min -0.42
_refine_ls_extinction_coef 1.33E-6(26)
_refine_ls_extinction_method 'Zachariasen (1963, 1968)'
_refine_ls_goodness_of_fit_obs 1.39
_refine_ls_number_parameters 61
_refine_ls_number_reflns 851
_refine_ls_R_factor_obs 0.014
_refine_ls_shift/esd_max 0.01
_refine_ls_structure_factor_coef F
_refine_ls_weighting_scheme
;w = \s~F~^-2^, \s~F~^-2^ = \s~I~/2FLp,
\s~I~^2^ = \s~cs~^2^(I)+(0.03I)^2^
;
_refine_ls_wR_factor_obs 0.024
_reflns_number_observed 851
_reflns_number_total 874
_reflns_observed_criterion I>3\s(I)
_cod_data_source_file cr1065.cif
_cod_data_source_block cr1065_structure_1_of_1
_cod_original_cell_volume 559.04(12)
_cod_database_code 2009765

loop_
_symmetry_equiv_pos_as_xyz
'x, y, z'
'-y, x-y, 1/3+z'
'y-x, -x, 2/3+z'
'y, x, -z'
'x-y, -y, 2/3-z'
'-x, y-x, 1/3-z'

loop_
_atom_site_label
_atom_site_fract_x
_atom_site_fract_y
_atom_site_fract_z
La .43318(4) .0 .333
S .45280(10) .01180(10) .08645(5)
Na .4681(3) .0 .8333
O(1) .4979(4) -.1207(4) .0134(2)
O(2) .2614(4) -.1299(4) .1515(2)
O(3) .6367(5) .1347(4) .1586(2)
O(4) .4093(5) .1613(4) .0257(2)
O(5) .0710(10) -.0080(15) .3539(5)
H .0456 .1032 .3539

loop_
_diffrn_reflns_limit_h_min
_diffrn_reflns_limit_h_max
_diffrn_reflns_limit_k_min
_diffrn_reflns_limit_k_max
_diffrn_reflns_limit_l_min
_diffrn_reflns_limit_l_max
0 7 0 7 -16 16
-7 0 -7 0 -16 16

loop_
_geom_angle_atom_site_label_1
_geom_angle_atom_site_label_2
_geom_angle_atom_site_label_3
_geom_angle_site_symmetry_1
_geom_angle_site_symmetry_3
_geom_angle
_geom_angle_publ_flag
O(1) Na O(1) 5 1_556 150.9(2) yes
O(1) Na O(2) 5 3_655 85.50(10) yes
O(1) Na O(2) 5 4_656 72.20(10) yes
O(1) Na O(3) 5 3_665 78.90(10) yes
O(1) Na O(3) 5 4_546 114.20(10) yes
O(2) Na O(2) 3_655 4_656 80.10(10) yes
O(2) Na O(3) 3_655 3_665 154.60(10) yes
O(2) Na O(3) 3_655 4_546 76.20(10) yes
O(3) Na O(3) 3_665 4_546 128.6(2) yes
O(1) La O(1) 2_545 6_665 139.60(10) yes
O(2) La O(2) . 5 146.30(10) yes
O(3) La O(3) . 5 136.60(10) yes
O(4) La O(4) 2_655 6_655 76.00(10) yes
O(1) La O(2) 2_545 . 71.20(10) yes
O(1) La O(3) 2_545 . 119.10(10) yes
O(1) La O(4) 2_545 2_655 145.60(10) yes
O(2) La O(3) . . 54.00(10) yes
O(2) La O(4) . 2_655 122.10(10) yes
O(3) La O(4) . 2_655 68.50(10) yes
O(1) La O(5) 2_545 . 68.4(2) yes
O(1) La O(5) 6_665 . 71.5(2) yes
O(2) La O(5) . . 78.5(2) yes
O(3) La O(5) . . 117.8(2) yes
O(4) La O(5) 2_655 . 141.4(2) yes
O(1) S O(2) . . 110.60(10) yes
O(1) S O(3) . . 112.0(2) yes
O(1) S O(4) . . 107.50(10) yes
O(2) S O(3) . . 105.80(10) yes
O(2) S O(4) . . 110.1(2) yes
O(3) S O(4) . . 110.9(2) yes
H O(5) H . 5 94.5 yes

loop_
_geom_bond_atom_site_label_1
_geom_bond_atom_site_label_2
_geom_bond_site_symmetry_1
_geom_bond_site_symmetry_2
_geom_bond_distance
_geom_bond_publ_flag
Na O(1) . 5 2.530(2) yes
Na O(1) . 1_556 2.530(2) yes
Na O(2) . 3_655 2.501(3) yes
Na O(2) . 4_656 2.501(3) yes
Na O(3) . 3_665 2.467(3) yes
Na O(3) . 4_546 2.467(3) yes
Na O(4) . 5 2.857(3) yes
Na O(4) . 1_556 2.857(3) yes
La O(1) . 2_545 2.490(3) yes
La O(1) . 6_665 2.490(3) yes
La O(2) . . 2.600(2) yes
La O(2) . 5 2.600(2) yes
La O(3) . . 2.596(2) yes
La O(3) . 5 2.596(2) yes
La O(4) . 2_655 2.521(3) yes
La O(4) . 6_655 2.521(3) yes
La O(5) . . 2.541(5) yes
La O(5) . 5 2.541(5) yes
S O(1) . . 1.473(3) yes
S O(2) . . 1.478(2) yes
S O(3) . . 1.478(3) yes
S O(4) . . 1.466(2) yes
O(5) H . . 0.89 yes
O(5) H . 5 0.97 yes
